data_4318758
loop_
_publ_author_name
'Reto Basler'
'Gr\'egory Chaboussant'
'Andreas Sieber'
'Hanspeter Andres'
'Mark Murrie'
'Paul K\"ogerler'
'Hartmut B\"ogge'
'Debbie C. Crans'
'Erich Krickemeyer'
'Stefan Janssen'
'Hannu Mutka'
'Achim M\"uller'
'Hans-Ulrich G\"udel'

_publ_section_title
;
 Inelastic Neutron Scattering on Three Mixed-Valence Dodecanuclear
 Polyoxovanadate Clusters
;
_journal_name_full 'Inorganic Chemistry'
_journal_page_first 5675
_journal_page_last 5685
_journal_paper_doi 10.1021/ic0202099
_journal_volume 41
_journal_year 2002
_chemical_formula_sum 'C19 H54 Mo7 N8 O42 P6'
_chemical_formula_weight 1924.10
_chemical_name_common 'piperazine polyoxomolybdenum phosphonate'
_chemical_name_systematic
;
   ?
;
_space_group_IT_number 2
_symmetry_cell_setting triclinic
_symmetry_space_group_name_Hall '-P 1'
_symmetry_space_group_name_H-M 'P -1'
_atom_sites_solution_hydrogens geom
_atom_sites_solution_primary direct
_atom_sites_solution_secondary difmap
_audit_creation_method SHELXL
_cell_angle_alpha 93.20(2)
_cell_angle_beta 101.27(2)
_cell_angle_gamma 105.870(10)
_cell_formula_units_Z 2
_cell_length_a 13.255(2)
_cell_length_b 13.638(2)
_cell_length_c 16.874(4)
_cell_measurement_reflns_used 25
_cell_measurement_temperature 293(2)
_cell_measurement_theta_max 13
_cell_measurement_theta_min 10
_cell_volume 2858.1(10)
_computing_cell_refinement CAD4_(Enraf-Nonius,_1977
_computing_data_collection CAD4_(Enraf-Nonius,_1977
_computing_data_reduction SDS_Package_(Enraf-Nonius,_1985
_computing_molecular_graphics 'Bruker SHELXTL-V5.1'
_computing_publication_material 'Bruker SHELXTL-V5.1'
_computing_structure_refinement 'Bruker SHELXTL-V5.1'
_computing_structure_solution 'Bruker SHELXTL-V5.1'
_diffrn_ambient_temperature 293(2)
_diffrn_measurement_device_type Enraf-Nonius_CAD4
_diffrn_measurement_method omega-2theta
_diffrn_radiation_monochromator graphite
_diffrn_radiation_source 'fine-focus sealed tube'
_diffrn_radiation_type MoK\a
_diffrn_radiation_wavelength 0.71073
_diffrn_reflns_av_R_equivalents 0.0158
_diffrn_reflns_av_sigmaI/netI 0.0318
_diffrn_reflns_limit_h_max 15
_diffrn_reflns_limit_h_min -15
_diffrn_reflns_limit_k_max 16
_diffrn_reflns_limit_k_min -16
_diffrn_reflns_limit_l_max 20
_diffrn_reflns_limit_l_min 0
_diffrn_reflns_number 10399
_diffrn_reflns_theta_max 24.98
_diffrn_reflns_theta_min 2.10
_diffrn_standards_interval_count 200
_diffrn_standards_interval_time 120
_diffrn_standards_number 3
_exptl_absorpt_coefficient_mu 1.766
_exptl_absorpt_correction_T_max 0.5022
_exptl_absorpt_correction_T_min 0.4178
_exptl_absorpt_correction_type psi-scan
_exptl_crystal_colour red
_exptl_crystal_density_diffrn 2.236
_exptl_crystal_description polyhedral
_exptl_crystal_F_000 1888
_exptl_crystal_size_max 0.40
_exptl_crystal_size_mid 0.26
_exptl_crystal_size_min 0.13
_refine_diff_density_max 0.721
_refine_diff_density_min -0.492
_refine_diff_density_rms 0.093
_refine_ls_extinction_coef 0.00003(4)
_refine_ls_extinction_expression Fc^*^=kFc[1+0.001xFc^2^\l^3^/sin(2\q)]^-1/4^
_refine_ls_extinction_method SHELXL
_refine_ls_goodness_of_fit_all 1.062
_refine_ls_goodness_of_fit_obs 1.082
_refine_ls_matrix_type full
_refine_ls_number_parameters 780
_refine_ls_number_reflns 10023
_refine_ls_number_restraints 0
_refine_ls_restrained_S_all 1.074
_refine_ls_restrained_S_obs 1.082
_refine_ls_R_factor_all 0.0325
_refine_ls_R_factor_obs 0.0262
_refine_ls_shift/esd_max -0.001
_refine_ls_shift/esd_mean 0.000
_refine_ls_structure_factor_coef Fsqd
_refine_ls_weighting_details 'w=1/[\s^2^(Fo^2^)+(0.0280P)^2^+4.5202P] where P=(Fo^2^+2Fc^2^)/3'
_refine_ls_weighting_scheme calc
_refine_ls_wR_factor_all 0.0695
_refine_ls_wR_factor_obs 0.0654
_reflns_number_observed 8841
_reflns_number_total 10025
_reflns_observed_criterion >2sigma(I)
_cod_data_source_file ic0202099_2.cif
_cod_data_source_block ppzMoMePO
_cod_depositor_comments
;
The following automatic conversions were performed:

'_exptl_absorpt_correction_type' tag value 'psi-scans' was replaced
with 'psi-scan' value.

Automatic conversion script
Id: cif_fix_values 1646 2011-03-28 12:23:43Z adriana 

The following automatic conversions were performed:

'_refine_ls_weighting_scheme' value 'calc
w=1/[\s^2^(Fo^2^)+(0.0280P)^2^+4.5202P] where P=(Fo^2^+2Fc^2^)/3' was
changed to 'calc'. New tag '_refine_ls_weighting_details' was
created. The value of the new tag was set to
'w=1/[\s^2^(Fo^2^)+(0.0280P)^2^+4.5202P] where P=(Fo^2^+2Fc^2^)/3'.

Automatic conversion script
Id: cif_fix_values 3143 2015-03-26 13:38:13Z robertas 
;
_cod_original_cell_volume 2858.1(9)
_cod_database_code 4318758

loop_
_symmetry_equiv_pos_as_xyz
'x, y, z'
'-x, -y, -z'

loop_
_atom_site_aniso_label
_atom_site_aniso_U_11
_atom_site_aniso_U_22
_atom_site_aniso_U_33
_atom_site_aniso_U_23
_atom_site_aniso_U_13
_atom_site_aniso_U_12
Mo1 0.0244(2) 0.0131(2) 0.0180(2) 0.00219(12) 0.00291(13) 0.00587(12)
Mo2 0.0215(2) 0.01277(15) 0.0143(2) 0.00095(12) 0.00058(12) 0.00505(12)
Mo3 0.0209(2) 0.0194(2) 0.0166(2) 0.00104(12) 0.00452(13) 0.00596(13)
Mo4 0.0208(2) 0.0218(2) 0.0200(2) -0.00056(13) 0.00590(13) 0.00566(13)
Mo5 0.0264(2) 0.0214(2) 0.0189(2) -0.00059(13) 0.00527(13) 0.00485(14)
Mo6 0.0281(2) 0.0187(2) 0.0193(2) 0.00057(13) 0.00484(14) 0.00560(14)
Mo7 0.0198(2) 0.0159(2) 0.0146(2) 0.00122(12) 0.00227(12) 0.00556(12)
P1 0.0216(5) 0.0164(5) 0.0187(5) -0.0021(4) 0.0037(4) 0.0046(4)
P2 0.0262(5) 0.0155(5) 0.0177(5) 0.0033(4) 0.0000(4) 0.0051(4)
P3 0.0201(5) 0.0248(5) 0.0211(5) -0.0027(4) 0.0021(4) 0.0041(4)
P4 0.0246(5) 0.0243(5) 0.0233(5) 0.0010(4) 0.0104(4) 0.0069(4)
P5 0.0322(6) 0.0179(5) 0.0239(5) 0.0076(4) 0.0086(4) 0.0105(4)
P6 0.0315(6) 0.0160(5) 0.0254(5) -0.0027(4) 0.0043(4) 0.0068(4)
O1 0.0294(14) 0.0165(13) 0.0158(13) 0.0040(10) 0.0020(11) 0.0085(11)
O2 0.0247(13) 0.0136(12) 0.0176(13) 0.0002(10) 0.0004(10) 0.0041(10)
O3 0.0291(14) 0.0171(13) 0.0219(14) -0.0007(11) 0.0065(11) 0.0060(11)
O4 0.0335(15) 0.0150(13) 0.0163(13) 0.0034(10) -0.0013(11) 0.0048(11)
O5 0.0220(13) 0.0244(14) 0.0197(13) -0.0049(11) 0.0036(11) 0.0053(11)
O6 0.0269(14) 0.0246(14) 0.0188(13) 0.0053(11) 0.0031(11) 0.0046(11)
O7 0.0209(13) 0.0302(15) 0.0170(13) 0.0004(11) 0.0020(11) 0.0092(11)
O8 0.0260(14) 0.0218(13) 0.0198(13) 0.0026(11) 0.0065(11) 0.0068(11)
O9 0.0243(14) 0.0279(15) 0.0224(14) -0.0029(11) 0.0032(11) 0.0077(12)
O10 0.0298(15) 0.033(2) 0.0265(15) 0.0029(12) 0.0124(12) 0.0152(13)
O11 0.0278(15) 0.0257(15) 0.0222(14) -0.0019(11) 0.0012(11) 0.0038(12)
O12 0.0290(15) 0.0249(14) 0.0246(14) 0.0002(11) 0.0087(12) 0.0023(12)
O13 0.0298(15) 0.0260(14) 0.0178(13) 0.0002(11) 0.0049(11) 0.0041(12)
O14 0.0309(15) 0.0224(14) 0.0181(13) 0.0014(11) 0.0058(11) 0.0047(11)
O15 0.0311(15) 0.0288(15) 0.0224(14) 0.0070(12) 0.0053(12) 0.0111(12)
O16 0.034(2) 0.0265(15) 0.0211(14) -0.0045(11) 0.0042(12) 0.0056(12)
O17 0.0317(15) 0.0207(14) 0.0230(14) 0.0095(11) 0.0082(11) 0.0122(12)
O18 0.036(2) 0.0204(14) 0.0225(14) -0.0038(11) 0.0013(12) 0.0113(12)
O19 0.0209(13) 0.0165(13) 0.0185(13) 0.0018(10) 0.0021(10) 0.0036(10)
O20 0.0250(14) 0.0243(14) 0.0216(14) 0.0020(11) 0.0050(11) 0.0081(11)
O21 0.0248(14) 0.0185(13) 0.0206(13) 0.0016(10) 0.0030(11) 0.0059(11)
O22 0.0271(15) 0.0213(14) 0.038(2) 0.0067(12) 0.0075(13) 0.0023(12)
O23 0.0243(14) 0.0238(14) 0.0289(15) 0.0012(12) 0.0032(12) 0.0066(11)
O24 0.033(2) 0.0225(14) 0.033(2) 0.0015(12) 0.0102(13) 0.0070(12)
O25 0.030(2) 0.025(2) 0.042(2) -0.0017(13) 0.0081(13) 0.0018(12)
O26 0.034(2) 0.036(2) 0.040(2) 0.0010(14) 0.0101(14) 0.0119(14)
O27 0.042(2) 0.026(2) 0.041(2) 0.0030(13) 0.0087(14) 0.0162(14)
O28 0.0293(15) 0.0270(14) 0.0179(13) 0.0036(11) 0.0023(11) 0.0099(12)
O29 0.0289(15) 0.0237(14) 0.0284(15) -0.0059(12) 0.0092(12) 0.0067(12)
O30 0.038(2) 0.0235(14) 0.0236(15) 0.0071(11) -0.0027(12) 0.0082(12)
O31 0.0254(15) 0.036(2) 0.0258(15) -0.0055(12) -0.0021(12) 0.0088(12)
O32 0.035(2) 0.0283(15) 0.030(2) 0.0028(12) 0.0174(13) 0.0124(13)
O33 0.048(2) 0.030(2) 0.033(2) 0.0178(13) 0.0177(14) 0.0213(14)
O34 0.041(2) 0.0243(15) 0.035(2) -0.0123(13) 0.0011(14) 0.0090(13)
OW1 0.036(2) 0.031(2) 0.032(2) -0.0006(13) 0.0056(13) 0.0071(13)
OW2 0.046(2) 0.051(2) 0.051(2) 0.015(2) 0.013(2) 0.025(2)
OW3 0.054(2) 0.048(2) 0.054(2) 0.019(2) 0.016(2) 0.008(2)
OW4 0.099(4) 0.087(3) 0.051(3) -0.001(2) 0.018(2) 0.033(3)
OW5 0.058(3) 0.052(3) 0.166(5) -0.004(3) 0.017(3) 0.015(2)
OW6 0.078(3) 0.094(4) 0.128(5) 0.051(4) -0.015(3) -0.023(3)
OW7 0.207(9) 0.144(7) 0.145(7) -0.002(5) -0.066(6) 0.072(6)
OW8 0.145(7) 0.183(9) 0.233(10) -0.007(7) 0.018(7) 0.085(6)
C70 0.026(2) 0.019(2) 0.025(2) 0.000(2) 0.002(2) 0.008(2)
C80 0.022(2) 0.029(2) 0.031(2) -0.001(2) 0.008(2) 0.005(2)
C90 0.039(2) 0.015(2) 0.033(2) 0.003(2) 0.009(2) 0.007(2)
N1 0.054(2) 0.045(2) 0.027(2) 0.011(2) 0.010(2) 0.027(2)
C2 0.043(3) 0.036(3) 0.040(3) 0.008(2) 0.004(2) 0.010(2)
C3 0.045(3) 0.052(3) 0.035(3) 0.012(2) 0.013(2) 0.024(2)
N4 0.060(3) 0.029(2) 0.025(2) 0.0042(15) 0.012(2) 0.021(2)
C5 0.055(3) 0.042(3) 0.051(3) 0.007(2) 0.008(3) 0.008(2)
C6 0.038(3) 0.050(3) 0.061(3) 0.013(3) 0.014(2) 0.015(2)
N10 0.049(2) 0.030(2) 0.048(2) 0.004(2) 0.016(2) -0.004(2)
C11 0.047(5) 0.024(4) 0.033(4) 0.007(3) 0.008(3) 0.007(3)
C12 0.057(17) 0.044(14) 0.063(17) 0.000(12) 0.014(14) 0.011(13)
C13 0.071(22) 0.060(17) 0.063(22) -0.015(15) 0.020(20) 0.010(17)
C14 0.034(6) 0.022(4) 0.032(5) 0.005(3) 0.000(4) 0.011(3)
N20 0.034(2) 0.036(2) 0.031(2) -0.012(2) -0.002(2) 0.018(2)
C21 0.036(2) 0.028(2) 0.035(2) -0.003(2) 0.003(2) 0.008(2)
C22 0.033(2) 0.039(3) 0.034(2) -0.005(2) 0.009(2) 0.010(2)
N30 0.042(2) 0.020(2) 0.025(2) -0.0006(14) -0.009(2) 0.014(2)
C31 0.048(3) 0.032(2) 0.031(2) 0.007(2) 0.005(2) 0.012(2)
C32 0.038(3) 0.035(2) 0.036(2) -0.002(2) -0.002(2) 0.018(2)
N40 0.038(2) 0.024(2) 0.032(2) -0.0019(15) 0.015(2) 0.001(2)
C41 0.029(2) 0.027(2) 0.048(3) -0.003(2) 0.006(2) 0.004(2)
C42 0.039(3) 0.030(2) 0.034(2) 0.000(2) 0.003(2) 0.009(2)
N50 0.056(4) 0.023(3) 0.027(3) 0.010(2) 0.019(3) 0.021(3)
N51 0.044(7) 0.030(6) 0.032(7) 0.003(5) 0.018(5) 0.016(5)
C52 0.043(3) 0.030(2) 0.030(2) 0.000(2) 0.009(2) 0.010(2)
C53 0.046(3) 0.028(2) 0.033(2) 0.000(2) 0.009(2) 0.014(2)
N60 0.027(4) 0.040(4) 0.010(5) 0.007(3) 0.010(3) 0.008(2)
N61 0.058(14) 0.169(24) 0.055(22) -0.037(19) 0.028(15) -0.014(15)
C62 0.049(3) 0.029(2) 0.047(3) -0.001(2) -0.004(2) 0.001(2)
C63 0.072(4) 0.040(3) 0.023(2) 0.000(2) 0.016(2) 0.026(3)

loop_
_atom_site_label
_atom_site_type_symbol
_atom_site_fract_x
_atom_site_fract_y
_atom_site_fract_z
_atom_site_U_iso_or_equiv
_atom_site_thermal_displace_type
_atom_site_occupancy
_atom_site_calc_flag
_atom_site_refinement_flags
_atom_site_disorder_group
Mo1 Mo 0.24073(3) 0.59682(2) 0.28275(2) 0.01866(8) Uani 1 d . .
Mo2 Mo 0.25915(2) 0.41440(2) 0.29251(2) 0.01667(8) Uani 1 d . .
Mo3 Mo -0.01911(3) 0.14690(2) 0.27624(2) 0.01891(8) Uani 1 d . .
Mo4 Mo -0.20778(3) 0.16839(2) 0.26122(2) 0.02091(8) Uani 1 d . .
Mo5 Mo -0.24820(3) 0.48793(3) 0.26076(2) 0.02275(8) Uani 1 d . .
Mo6 Mo -0.08587(3) 0.64489(2) 0.26493(2) 0.02238(8) Uani 1 d . .
Mo7 Mo -0.01349(2) 0.40231(2) 0.22923(2) 0.01693(8) Uani 1 d . .
P1 P 0.20592(8) 0.17432(7) 0.21074(6) 0.0194(2) Uani 1 d . .
P2 P 0.22957(8) 0.20734(7) 0.39277(6) 0.0206(2) Uani 1 d . .
P3 P -0.39595(8) 0.26350(8) 0.15950(6) 0.0231(2) Uani 1 d . .
P4 P -0.36458(8) 0.27953(8) 0.33995(6) 0.0235(2) Uani 1 d . .
P5 P 0.11698(8) 0.74905(7) 0.17941(6) 0.0234(2) Uani 1 d . .
P6 P 0.15993(9) 0.78465(7) 0.36146(6) 0.0248(2) Uani 1 d . .
O1 O 0.2039(2) 0.4785(2) 0.20079(15) 0.0206(5) Uani 1 d . .
O2 O 0.2381(2) 0.5122(2) 0.37127(15) 0.0196(5) Uani 1 d . .
O3 O 0.2445(2) 0.2902(2) 0.2080(2) 0.0228(6) Uani 1 d . .
O4 O 0.2654(2) 0.3238(2) 0.38636(15) 0.0230(6) Uani 1 d . .
O5 O 0.0840(2) 0.1390(2) 0.2004(2) 0.0228(6) Uani 1 d . .
O6 O 0.1057(2) 0.1687(2) 0.3779(2) 0.0242(6) Uani 1 d . .
O7 O -0.1128(2) 0.1817(2) 0.18543(15) 0.0228(6) Uani 1 d . .
O8 O -0.0895(2) 0.1951(2) 0.3536(2) 0.0223(6) Uani 1 d . .
O9 O -0.3159(2) 0.2002(2) 0.1687(2) 0.0253(6) Uani 1 d . .
O10 O -0.2877(2) 0.2139(2) 0.3422(2) 0.0278(6) Uani 1 d . .
O11 O -0.3371(2) 0.3787(2) 0.1664(2) 0.0268(6) Uani 1 d . .
O12 O -0.3030(2) 0.3934(2) 0.3445(2) 0.0270(6) Uani 1 d . .
O13 O -0.1700(2) 0.5381(2) 0.1791(2) 0.0255(6) Uani 1 d . .
O14 O -0.1262(2) 0.5583(2) 0.3476(2) 0.0244(6) Uani 1 d . .
O15 O 0.0001(2) 0.6946(2) 0.1793(2) 0.0269(6) Uani 1 d . .
O16 O 0.0412(2) 0.7280(2) 0.3569(2) 0.0284(6) Uani 1 d . .
O17 O 0.1864(2) 0.6749(2) 0.1883(2) 0.0236(6) Uani 1 d . .
O18 O 0.2242(2) 0.7066(2) 0.3646(2) 0.0267(6) Uani 1 d . .
O19 O 0.0749(2) 0.3300(2) 0.27578(15) 0.0193(5) Uani 1 d . .
O20 O -0.1376(2) 0.3625(2) 0.2614(2) 0.0235(6) Uani 1 d . .
O21 O 0.0460(2) 0.5349(2) 0.2701(2) 0.0217(5) Uani 1 d . .
O22 O 0.3709(2) 0.6564(2) 0.2880(2) 0.0296(6) Uani 1 d . .
O23 O 0.3933(2) 0.4479(2) 0.3008(2) 0.0262(6) Uani 1 d . .
O24 O -0.0580(2) 0.0183(2) 0.2733(2) 0.0296(6) Uani 1 d . .
O25 O -0.2741(2) 0.0427(2) 0.2538(2) 0.0337(7) Uani 1 d . .
O26 O -0.3392(2) 0.5527(2) 0.2606(2) 0.0363(7) Uani 1 d . .
O27 O -0.1514(2) 0.7338(2) 0.2633(2) 0.0352(7) Uani 1 d . .
O28 O -0.0346(2) 0.3901(2) 0.1255(2) 0.0248(6) Uani 1 d . .
O29 O 0.2373(2) 0.1153(2) 0.1462(2) 0.0272(6) Uani 1 d . .
O30 O 0.2824(2) 0.1808(2) 0.4711(2) 0.0298(6) Uani 1 d . .
O31 O -0.4763(2) 0.2288(2) 0.0798(2) 0.0304(6) Uani 1 d . .
O32 O -0.4231(2) 0.2598(2) 0.4082(2) 0.0290(6) Uani 1 d . .
O33 O 0.1268(3) 0.8013(2) 0.1042(2) 0.0332(7) Uani 1 d . .
O34 O 0.2043(2) 0.8669(2) 0.4329(2) 0.0351(7) Uani 1 d . .
OW1 O 0.2153(2) 0.7654(2) -0.0190(2) 0.0341(7) Uani 1 d . .
OW2 O 0.3169(3) 0.2252(3) 0.0347(2) 0.0461(8) Uani 1 d . .
OW3 O 0.3863(3) 0.8095(3) 0.1586(2) 0.0522(9) Uani 1 d . .
OW4 O 0.3121(4) 0.2408(4) 0.6316(3) 0.0777(13) Uani 1 d . .
OW5 O 0.3871(4) 0.0090(3) 0.2086(4) 0.094(2) Uani 1 d . .
OW6 O 0.5707(4) 0.8556(4) 0.2705(4) 0.114(2) Uani 1 d . .
OW7 O -0.4175(7) 0.6613(6) 0.1266(5) 0.177(4) Uani 1 d . .
OW8 O 0.2507(7) 0.1353(7) -0.1440(6) 0.184(4) Uani 1 d . .
C70 C 0.2658(3) 0.1468(3) 0.3096(2) 0.0235(8) Uani 1 d . .
H70A H 0.2441(3) 0.0731(3) 0.3112(2) 0.028 Uiso 1 calc R .
H70B H 0.3434(3) 0.1692(3) 0.3168(2) 0.028 Uiso 1 calc R .
C80 C -0.4604(3) 0.2455(3) 0.2444(2) 0.0277(9) Uani 1 d . .
H80A H -0.5093(3) 0.2874(3) 0.2421(2) 0.033 Uiso 1 calc R .
H80B H -0.5023(3) 0.1743(3) 0.2405(2) 0.033 Uiso 1 calc R .
C90 C 0.1666(4) 0.8423(3) 0.2686(2) 0.0289(9) Uani 1 d . .
H90A H 0.2407(4) 0.8801(3) 0.2702(2) 0.035 Uiso 1 calc R .
H90B H 0.1248(4) 0.8908(3) 0.2647(2) 0.035 Uiso 1 calc R .
N1 N 0.2682(3) 0.4017(3) 0.0620(2) 0.0390(9) Uani 1 d . .
H1A H 0.2824(3) 0.3409(3) 0.0620(2) 0.047 Uiso 1 calc R .
H1B H 0.2673(3) 0.4228(3) 0.1133(2) 0.047 Uiso 1 calc R .
C2 C 0.1612(4) 0.3886(4) 0.0089(3) 0.0407(11) Uani 1 d . .
H2A H 0.1064(4) 0.3421(4) 0.0306(3) 0.049 Uiso 1 calc R .
H2B H 0.1593(4) 0.3586(4) -0.0451(3) 0.049 Uiso 1 calc R .
C3 C -0.1378(4) 0.5098(4) -0.0034(3) 0.0413(11) Uani 1 d . .
H3A H -0.1320(4) 0.4833(4) -0.0564(3) 0.050 Uiso 1 calc R .
H3B H -0.0696(4) 0.5192(4) 0.0343(3) 0.050 Uiso 1 calc R .
N4 N -0.2238(3) 0.4356(3) 0.0243(2) 0.0359(9) Uani 1 d . .
H4A H -0.2244(3) 0.4575(3) 0.0755(2) 0.043 Uiso 1 calc R .
H4B H -0.2098(3) 0.3746(3) 0.0250(2) 0.043 Uiso 1 calc R .
C5 C -0.3305(4) 0.4221(4) -0.0285(3) 0.0510(13) Uani 1 d . .
H5A H -0.3851(4) 0.3756(4) -0.0067(3) 0.061 Uiso 1 calc R .
H5B H -0.3324(4) 0.3918(4) -0.0824(3) 0.061 Uiso 1 calc R .
C6 C 0.3543(4) 0.4776(4) 0.0344(4) 0.0488(13) Uani 1 d . .
H6A H 0.3608(4) 0.4513(4) -0.0184(4) 0.059 Uiso 1 calc R .
H6B H 0.4223(4) 0.4875(4) 0.0725(4) 0.059 Uiso 1 calc R .
N10 N -0.4231(3) 0.0935(3) 0.4895(3) 0.0447(10) Uani 1 d . .
H10A H -0.4061(3) 0.1541(3) 0.4692(3) 0.054 Uiso 1 calc R .
H10B H -0.3622(3) 0.0843(3) 0.5182(3) 0.054 Uiso 1 calc R .
C11 C -0.4740(9) 0.0090(6) 0.4218(5) 0.035(3) Uani 0.73(3) d P .
H11A H -0.4256(9) 0.0097(6) 0.3853(5) 0.043 Uiso 1 calc R .
H11B H -0.5396(9) 0.0190(6) 0.3910(5) 0.043 Uiso 1 calc R .
C12 C -0.4256(26) -0.0209(21) 0.4507(20) 0.055(11) Uani 0.27(3) d P .
C13 C -0.4615(44) 0.0732(33) 0.5722(33) 0.067(15) Uani 0.32(6) d P .
C14 C -0.5005(12) 0.0940(7) 0.5442(8) 0.030(4) Uani 0.68(6) d P .
H14A H -0.5659(12) 0.1045(7) 0.5135(8) 0.036 Uiso 1 calc R .
H14B H -0.4685(12) 0.1492(7) 0.5882(8) 0.036 Uiso 1 calc R .
N20 N -0.4929(3) 0.4133(3) 0.4545(2) 0.0342(8) Uani 1 d . .
H20A H -0.5543(3) 0.3985(3) 0.4163(2) 0.041 Uiso 1 calc R .
H20B H -0.4581(3) 0.3673(3) 0.4445(2) 0.041 Uiso 1 calc R .
C21 C -0.5188(4) 0.4034(3) 0.5342(3) 0.0343(10) Uani 1 d . .
H21A H -0.4535(4) 0.4141(3) 0.5755(3) 0.041 Uiso 1 calc R .
H21B H -0.5650(4) 0.3348(3) 0.5350(3) 0.041 Uiso 1 calc R .
C22 C -0.4247(4) 0.5181(3) 0.4476(3) 0.0354(10) Uani 1 d . .
H22A H -0.4115(4) 0.5214(3) 0.3932(3) 0.042 Uiso 1 calc R .
H22B H -0.3560(4) 0.5329(3) 0.4858(3) 0.042 Uiso 1 calc R .
N30 N 0.0699(3) 0.9602(3) 0.0550(2) 0.0304(8) Uani 1 d . .
H30A H 0.0908(3) 0.9066(3) 0.0733(2) 0.036 Uiso 1 calc R .
H30B H 0.1138(3) 1.0176(3) 0.0859(2) 0.036 Uiso 1 calc R .
C31 C -0.0410(4) 0.9482(3) 0.0639(3) 0.0374(10) Uani 1 d . .
H31A H -0.0433(4) 0.9485(3) 0.1211(3) 0.045 Uiso 1 calc R .
H31B H -0.0875(4) 0.8828(3) 0.0355(3) 0.045 Uiso 1 calc R .
C32 C -0.0810(4) 0.0337(3) 0.0300(3) 0.0365(10) Uani 1 d . .
H32A H -0.1559(4) 0.0216(3) 0.0324(3) 0.044 Uiso 1 calc R .
H32B H -0.0401(4) 0.0983(3) 0.0626(3) 0.044 Uiso 1 calc R .
N40 N -0.4369(3) 0.0933(3) -0.0222(2) 0.0321(8) Uani 1 d . .
H40A H -0.3962(3) 0.1264(3) -0.0549(2) 0.039 Uiso 1 calc R .
H40B H -0.4411(3) 0.1404(3) 0.0156(2) 0.039 Uiso 1 calc R .
C41 C -0.3850(4) 0.0199(3) 0.0186(3) 0.0361(10) Uani 1 d . .
H41A H -0.3149(4) 0.0573(3) 0.0516(3) 0.043 Uiso 1 calc R .
H41B H -0.3749(4) -0.0273(3) -0.0221(3) 0.043 Uiso 1 calc R .
C42 C -0.5471(4) 0.0392(3) -0.0713(3) 0.0357(10) Uani 1 d . .
H42A H -0.5423(4) -0.0074(3) -0.1151(3) 0.043 Uiso 1 calc R .
H42B H -0.5802(4) 0.0889(3) -0.0952(3) 0.043 Uiso 1 calc R .
N50 N 0.0427(5) 0.9131(4) 0.5055(3) 0.031(2) Uani 0.676(10) d P .
H50A H 0.0874(5) 0.8795(4) 0.4913(3) 0.038 Uiso 1 calc R .
H50B H 0.0070(5) 0.8767(4) 0.5395(3) 0.038 Uiso 1 calc R .
N51 N 0.0756(9) 0.9785(8) 0.4557(7) 0.033(3) Uani 0.324(10) d P .
C52 C -0.1072(4) 0.9827(3) 0.4515(3) 0.0343(10) Uani 1 d . .
H52A H -0.1530(4) 0.9902(3) 0.4013(3) 0.041 Uiso 1 calc R .
H52B H -0.1529(4) 0.9467(3) 0.4855(3) 0.041 Uiso 1 calc R .
C53 C -0.0342(4) 0.9205(3) 0.4327(3) 0.0351(10) Uani 1 d . .
H53A H -0.0776(4) 0.8521(3) 0.4086(3) 0.042 Uiso 1 calc R .
H53B H 0.0048(4) 0.9523(3) 0.3933(3) 0.042 Uiso 1 calc R .
N60 N 0.0703(6) 0.5336(5) 0.4466(6) 0.025(3) Uani 0.67(3) d P .
H60A H 0.1363(6) 0.5481(5) 0.4357(6) 0.030 Uiso 1 calc R .
H60B H 0.0251(6) 0.5450(5) 0.4034(6) 0.030 Uiso 1 calc R .
N61 N 0.1035(23) 0.5204(29) 0.4911(26) 0.103(13) Uani 0.33(3) d P .
C62 C 0.0734(4) 0.6023(4) 0.5193(3) 0.0460(12) Uani 1 d . .
H62A H 0.1263(4) 0.5942(4) 0.5650(3) 0.055 Uiso 1 calc R .
H62B H 0.0941(4) 0.6732(4) 0.5082(3) 0.055 Uiso 1 calc R .
C63 C -0.0343(4) 0.5765(4) 0.5398(3) 0.0420(12) Uani 1 d . .
H63A H -0.0859(4) 0.5901(4) 0.4958(3) 0.050 Uiso 1 calc R .
H63B H -0.0311(4) 0.6195(4) 0.5885(3) 0.050 Uiso 1 calc R .

loop_
_atom_type_symbol
_atom_type_description
_atom_type_scat_dispersion_real
_atom_type_scat_dispersion_imag
_atom_type_scat_source
C C 0.0033 0.0016 'International Tables Vol C Tables 4.2.6.8 and 6.1.1.4'
N N 0.0061 0.0033 'International Tables Vol C Tables 4.2.6.8 and 6.1.1.4'
O O 0.0106 0.0060 'International Tables Vol C Tables 4.2.6.8 and 6.1.1.4'
P P 0.1023 0.0942 'International Tables Vol C Tables 4.2.6.8 and 6.1.1.4'
Mo Mo -1.6832 0.6857 'International Tables Vol C Tables 4.2.6.8 and 6.1.1.4'
H H 0.0000 0.0000 'International Tables Vol C Tables 4.2.6.8 and 6.1.1.4'

loop_
_geom_angle_atom_site_label_1
_geom_angle_atom_site_label_2
_geom_angle_atom_site_label_3
_geom_angle
_geom_angle_site_symmetry_1
_geom_angle_site_symmetry_3
_geom_angle_publ_flag
O22 Mo1 O2 105.67(12) . . ?
O22 Mo1 O1 105.23(13) . . ?
O2 Mo1 O1 92.69(10) . . ?
O22 Mo1 O18 93.81(13) . . ?
O2 Mo1 O18 85.33(11) . . ?
O1 Mo1 O18 160.65(11) . . ?
O22 Mo1 O17 94.02(12) . . ?
O2 Mo1 O17 159.77(11) . . ?
O1 Mo1 O17 86.44(10) . . ?
O18 Mo1 O17 88.83(10) . . ?
O22 Mo1 O21 171.22(11) . . ?
O2 Mo1 O21 81.14(10) . . ?
O1 Mo1 O21 79.61(10) . . ?
O18 Mo1 O21 81.06(10) . . ?
O17 Mo1 O21 78.83(10) . . ?
O22 Mo1 Mo2 96.91(9) . . ?
O2 Mo1 Mo2 48.48(7) . . ?
O1 Mo1 Mo2 48.27(7) . . ?
O18 Mo1 Mo2 133.77(8) . . ?
O17 Mo1 Mo2 134.70(7) . . ?
O21 Mo1 Mo2 91.76(6) . . ?
O23 Mo2 O1 105.28(12) . . ?
O23 Mo2 O2 104.37(12) . . ?
O1 Mo2 O2 93.00(10) . . ?
O23 Mo2 O4 93.12(12) . . ?
O1 Mo2 O4 161.37(11) . . ?
O2 Mo2 O4 85.04(10) . . ?
O23 Mo2 O3 88.70(12) . . ?
O1 Mo2 O3 86.65(10) . . ?
O2 Mo2 O3 166.50(10) . . ?
O4 Mo2 O3 90.99(10) . . ?
O23 Mo2 O19 167.10(11) . . ?
O1 Mo2 O19 81.06(10) . . ?
O2 Mo2 O19 86.24(10) . . ?
O4 Mo2 O19 80.33(10) . . ?
O3 Mo2 O19 80.38(10) . . ?
O23 Mo2 Mo1 95.95(9) . . ?
O1 Mo2 Mo1 48.76(7) . . ?
O2 Mo2 Mo1 48.31(7) . . ?
O4 Mo2 Mo1 133.28(7) . . ?
O3 Mo2 Mo1 134.85(7) . . ?
O19 Mo2 Mo1 96.61(6) . . ?
O24 Mo3 O8 104.96(12) . . ?
O24 Mo3 O7 107.07(13) . . ?
O8 Mo3 O7 91.95(11) . . ?
O24 Mo3 O5 90.89(12) . . ?
O8 Mo3 O5 163.32(11) . . ?
O7 Mo3 O5 88.27(11) . . ?
O24 Mo3 O6 94.38(12) . . ?
O8 Mo3 O6 83.19(11) . . ?
O7 Mo3 O6 158.53(11) . . ?
O5 Mo3 O6 90.53(10) . . ?
O24 Mo3 O19 167.57(11) . . ?
O8 Mo3 O19 85.41(10) . . ?
O7 Mo3 O19 78.93(10) . . ?
O5 Mo3 O19 78.25(9) . . ?
O6 Mo3 O19 79.85(9) . . ?
O24 Mo3 Mo4 95.90(10) . . ?
O8 Mo3 Mo4 48.14(8) . . ?
O7 Mo3 Mo4 48.82(8) . . ?
O5 Mo3 Mo4 136.64(7) . . ?
O6 Mo3 Mo4 131.26(8) . . ?
O19 Mo3 Mo4 96.17(6) . . ?
O25 Mo4 O8 106.46(13) . . ?
O25 Mo4 O7 106.56(13) . . ?
O8 Mo4 O7 92.11(11) . . ?
O25 Mo4 O10 95.10(13) . . ?
O8 Mo4 O10 84.82(11) . . ?
O7 Mo4 O10 158.07(11) . . ?
O25 Mo4 O9 95.08(13) . . ?
O8 Mo4 O9 157.92(11) . . ?
O7 Mo4 O9 86.20(11) . . ?
O10 Mo4 O9 88.58(11) . . ?
O25 Mo4 O20 170.43(12) . . ?
O8 Mo4 O20 81.99(10) . . ?
O7 Mo4 O20 77.09(10) . . ?
O10 Mo4 O20 80.98(10) . . ?
O9 Mo4 O20 76.18(10) . . ?
O25 Mo4 Mo3 96.64(10) . . ?
O8 Mo4 Mo3 48.40(8) . . ?
O7 Mo4 Mo3 48.73(7) . . ?
O10 Mo4 Mo3 133.18(8) . . ?
O9 Mo4 Mo3 134.91(8) . . ?
O20 Mo4 Mo3 92.36(6) . . ?
O26 Mo5 O13 106.60(14) . . ?
O26 Mo5 O14 106.17(13) . . ?
O13 Mo5 O14 91.62(11) . . ?
O26 Mo5 O11 96.61(13) . . ?
O13 Mo5 O11 82.03(11) . . ?
O14 Mo5 O11 157.22(11) . . ?
O26 Mo5 O12 94.18(13) . . ?
O13 Mo5 O12 158.69(11) . . ?
O14 Mo5 O12 86.97(11) . . ?
O11 Mo5 O12 91.10(11) . . ?
O26 Mo5 O20 169.98(12) . . ?
O13 Mo5 O20 80.51(10) . . ?
O14 Mo5 O20 80.26(10) . . ?
O11 Mo5 O20 77.13(10) . . ?
O12 Mo5 O20 78.29(10) . . ?
O26 Mo5 Mo6 96.71(11) . . ?
O13 Mo5 Mo6 48.07(8) . . ?
O14 Mo5 Mo6 48.42(8) . . ?
O11 Mo5 Mo6 130.08(8) . . ?
O12 Mo5 Mo6 135.36(8) . . ?
O20 Mo5 Mo6 93.30(6) . . ?
O27 Mo6 O13 106.06(14) . . ?
O27 Mo6 O14 107.43(13) . . ?
O13 Mo6 O14 91.66(11) . . ?
O27 Mo6 O15 98.18(13) . . ?
O13 Mo6 O15 83.57(11) . . ?
O14 Mo6 O15 154.26(11) . . ?
O27 Mo6 O16 94.17(13) . . ?
O13 Mo6 O16 159.55(11) . . ?
O14 Mo6 O16 84.93(11) . . ?
O15 Mo6 O16 90.78(11) . . ?
O27 Mo6 Mo5 97.25(11) . . ?
O13 Mo6 Mo5 48.15(8) . . ?
O14 Mo6 Mo5 48.38(8) . . ?
O15 Mo6 Mo5 131.68(8) . . ?
O16 Mo6 Mo5 133.22(8) . . ?
O27 Mo6 O21 169.70(12) . . ?
O13 Mo6 O21 81.38(10) . . ?
O14 Mo6 O21 79.01(10) . . ?
O15 Mo6 O21 75.28(10) . . ?
O16 Mo6 O21 78.18(10) . . ?
Mo5 Mo6 O21 93.03(6) . . ?
O28 Mo7 O20 111.08(13) . . ?
O28 Mo7 O21 110.26(12) . . ?
O20 Mo7 O21 105.69(12) . . ?
O28 Mo7 O19 112.79(12) . . ?
O20 Mo7 O19 108.89(11) . . ?
O21 Mo7 O19 107.85(11) . . ?
O29 P1 O5 109.36(15) . . ?
O29 P1 O3 112.2(2) . . ?
O5 P1 O3 110.0(2) . . ?
O29 P1 C70 108.9(2) . . ?
O5 P1 C70 108.1(2) . . ?
O3 P1 C70 108.2(2) . . ?
O30 P2 O6 112.0(2) . . ?
O30 P2 O4 112.3(2) . . ?
O6 P2 O4 109.6(2) . . ?
O30 P2 C70 110.0(2) . . ?
O6 P2 C70 106.4(2) . . ?
O4 P2 C70 106.2(2) . . ?
O31 P3 O9 110.2(2) . . ?
O31 P3 O11 110.9(2) . . ?
O9 P3 O11 110.8(2) . . ?
O31 P3 C80 111.4(2) . . ?
O9 P3 C80 106.9(2) . . ?
O11 P3 C80 106.5(2) . . ?
O32 P4 O10 110.0(2) . . ?
O32 P4 O12 111.4(2) . . ?
O10 P4 O12 110.2(2) . . ?
O32 P4 C80 109.3(2) . . ?
O10 P4 C80 108.5(2) . . ?
O12 P4 C80 107.3(2) . . ?
O33 P5 O15 111.5(2) . . ?
O33 P5 O17 110.0(2) . . ?
O15 P5 O17 111.6(2) . . ?
O33 P5 C90 110.2(2) . . ?
O15 P5 C90 106.4(2) . . ?
O17 P5 C90 106.9(2) . . ?
O34 P6 O18 111.9(2) . . ?
O34 P6 O16 111.3(2) . . ?
O18 P6 O16 109.2(2) . . ?
O34 P6 C90 109.5(2) . . ?
O18 P6 C90 107.7(2) . . ?
O16 P6 C90 107.1(2) . . ?
Mo2 O1 Mo1 82.97(10) . . ?
Mo1 O2 Mo2 83.21(10) . . ?
P1 O3 Mo2 131.6(2) . . ?
P2 O4 Mo2 135.2(2) . . ?
P1 O5 Mo3 134.1(2) . . ?
P2 O6 Mo3 134.3(2) . . ?
Mo3 O7 Mo4 82.45(10) . . ?
Mo4 O8 Mo3 83.46(10) . . ?
P3 O9 Mo4 137.3(2) . . ?
P4 O10 Mo4 135.0(2) . . ?
P3 O11 Mo5 134.5(2) . . ?
P4 O12 Mo5 134.5(2) . . ?
Mo6 O13 Mo5 83.79(10) . . ?
Mo5 O14 Mo6 83.20(10) . . ?
P5 O15 Mo6 136.1(2) . . ?
P6 O16 Mo6 134.6(2) . . ?
P5 O17 Mo1 134.3(2) . . ?
P6 O18 Mo1 135.9(2) . . ?
Mo7 O19 Mo2 114.32(11) . . ?
Mo7 O19 Mo3 113.22(11) . . ?
Mo2 O19 Mo3 130.25(11) . . ?
Mo7 O20 Mo5 118.04(12) . . ?
Mo7 O20 Mo4 113.42(12) . . ?
Mo5 O20 Mo4 125.82(10) . . ?
Mo7 O21 Mo1 114.34(12) . . ?
Mo7 O21 Mo6 115.63(12) . . ?
Mo1 O21 Mo6 127.04(10) . . ?
P2 C70 P1 113.8(2) . . ?
P4 C80 P3 111.9(2) . . ?
P6 C90 P5 112.7(2) . . ?
C2 N1 C6 111.6(4) . . ?
N1 C2 C3 110.7(4) . 2_565 ?
N4 C3 C2 110.6(4) . 2_565 ?
C3 N4 C5 112.0(4) . . ?
N4 C5 C6 110.8(4) . 2_565 ?
N1 C6 C5 111.2(4) . 2_565 ?
C11 N10 C14 109.2(6) . . ?
N10 C11 C14 109.9(7) . 2_456 ?
C14 C12 C13 31.8(24) 2_456 2_456 ?
C11 C13 C12 39.7(17) 2_456 2_456 ?
N10 C14 C11 108.3(9) . 2_456 ?
C21 N20 C22 112.9(3) . . ?
N20 C21 C22 109.5(4) . 2_466 ?
N20 C22 C21 109.6(4) . 2_466 ?
C31 N30 C32 112.7(3) . 2_565 ?
N30 C31 C32 110.7(4) . 1_565 ?
N30 C32 C31 110.3(4) 2_565 1_545 ?
C41 N40 C42 111.2(3) . . ?
N40 C41 C42 110.7(4) . 2_455 ?
N40 C42 C41 110.3(4) . 2_455 ?
C53 N50 C52 111.5(4) . 2_576 ?
N50 C52 C53 110.9(4) 2_576 . ?
N50 C53 C52 112.1(4) . . ?
C62 N60 C63 111.2(6) . 2_566 ?
C63 C62 N60 109.9(4) . . ?
C62 C63 N60 110.7(4) . 2_566 ?

loop_
_geom_bond_atom_site_label_1
_geom_bond_atom_site_label_2
_geom_bond_distance
_geom_bond_site_symmetry_2
_geom_bond_publ_flag
Mo1 O22 1.676(3) . ?
Mo1 O2 1.938(2) . ?
Mo1 O1 1.952(2) . ?
Mo1 O18 2.064(3) . ?
Mo1 O17 2.086(3) . ?
Mo1 O21 2.448(3) . ?
Mo1 Mo2 2.5765(6) . ?
Mo2 O23 1.686(3) . ?
Mo2 O1 1.937(2) . ?
Mo2 O2 1.943(2) . ?
Mo2 O4 2.065(2) . ?
Mo2 O3 2.094(3) . ?
Mo2 O19 2.351(2) . ?
Mo3 O24 1.682(3) . ?
Mo3 O8 1.929(3) . ?
Mo3 O7 1.943(3) . ?
Mo3 O5 2.066(3) . ?
Mo3 O6 2.082(3) . ?
Mo3 O19 2.469(2) . ?
Mo3 Mo4 2.5622(6) . ?
Mo4 O25 1.684(3) . ?
Mo4 O8 1.921(3) . ?
Mo4 O7 1.945(3) . ?
Mo4 O10 2.050(3) . ?
Mo4 O9 2.055(3) . ?
Mo4 O20 2.555(3) . ?
Mo5 O26 1.679(3) . ?
Mo5 O13 1.928(3) . ?
Mo5 O14 1.937(3) . ?
Mo5 O11 2.046(3) . ?
Mo5 O12 2.068(3) . ?
Mo5 O20 2.538(3) . ?
Mo5 Mo6 2.5733(6) . ?
Mo6 O27 1.672(3) . ?
Mo6 O13 1.926(3) . ?
Mo6 O14 1.938(3) . ?
Mo6 O15 2.043(3) . ?
Mo6 O16 2.066(3) . ?
Mo6 O21 2.588(3) . ?
Mo7 O28 1.708(3) . ?
Mo7 O20 1.786(3) . ?
Mo7 O21 1.799(3) . ?
Mo7 O19 1.822(2) . ?
P1 O29 1.507(3) . ?
P1 O5 1.525(3) . ?
P1 O3 1.528(3) . ?
P1 C70 1.808(4) . ?
P2 O30 1.483(3) . ?
P2 O6 1.545(3) . ?
P2 O4 1.545(3) . ?
P2 C70 1.798(4) . ?
P3 O31 1.504(3) . ?
P3 O9 1.531(3) . ?
P3 O11 1.537(3) . ?
P3 C80 1.801(4) . ?
P4 O32 1.507(3) . ?
P4 O10 1.526(3) . ?
P4 O12 1.534(3) . ?
P4 C80 1.795(4) . ?
P5 O33 1.500(3) . ?
P5 O15 1.523(3) . ?
P5 O17 1.538(3) . ?
P5 C90 1.805(4) . ?
P6 O34 1.506(3) . ?
P6 O18 1.532(3) . ?
P6 O16 1.537(3) . ?
P6 C90 1.799(4) . ?
N1 C2 1.480(6) . ?
N1 C6 1.485(6) . ?
C2 C3 1.504(6) 2_565 ?
C3 N4 1.475(6) . ?
C3 C2 1.504(6) 2_565 ?
N4 C5 1.475(6) . ?
C5 C6 1.490(7) 2_565 ?
C6 C5 1.490(7) 2_565 ?
N10 C11 1.488(7) . ?
N10 C14 1.509(10) . ?
C11 C14 1.524(14) 2_456 ?
C12 C14 1.21(2) 2_456 ?
C12 C13 1.43(6) 2_456 ?
C13 C11 1.23(3) 2_456 ?
C13 C12 1.43(6) 2_456 ?
C14 C11 1.524(14) 2_456 ?
N20 C21 1.457(6) . ?
N20 C22 1.491(6) . ?
C21 C22 1.515(6) 2_466 ?
C22 C21 1.515(6) 2_466 ?
N30 C31 1.474(6) . ?
N30 C32 1.474(6) 2_565 ?
C31 C32 1.504(6) 1_565 ?
C32 N30 1.474(6) 2_565 ?
C32 C31 1.504(6) 1_545 ?
N40 C41 1.489(6) . ?
N40 C42 1.494(5) . ?
C41 C42 1.498(6) 2_455 ?
C42 C41 1.498(6) 2_455 ?
N50 C53 1.461(7) . ?
N50 C52 1.502(7) 2_576 ?
N51 C52 1.560(12) 2_576 ?
C52 N50 1.502(7) 2_576 ?
C52 C53 1.515(6) . ?
N60 C62 1.488(10) . ?
N60 C63 1.491(7) 2_566 ?
N61 C63 1.39(2) 2_566 ?
C62 C63 1.487(7) . ?
C63 N60 1.491(7) 2_566 ?
